data_7119835
loop_
_publ_author_name
'Zhou, Jing'
'Qiu, Youai'
'Li, Junzhao'
'Fu, Chunling'
'Zhang, Xue'
'Ma, Shengming'

_publ_section_title
;
 PtCl4-catalyzed skeleton rearrangement-cyclization of tertiary
 indolyl-3-alkynols.
;
_journal_issue 34
_journal_name_full 'Chemical communications (Cambridge, England)'
_journal_page_first 4722
_journal_page_last 4725
_journal_paper_doi 10.1039/c7cc00352h
_journal_volume 53
_journal_year 2017
_chemical_formula_moiety 'C22 H29 N'
_chemical_formula_sum 'C22 H29 N'
_chemical_formula_weight 307.46
_chemical_name_systematic
;
 ? 
;
_space_group_crystal_system monoclinic
_space_group_IT_number 14
_space_group_name_Hall '-P 2yn'
_space_group_name_H-M_alt 'P 1 21/n 1'
_symmetry_space_group_name_Hall '-P 2yn'
_symmetry_space_group_name_H-M 'P 1 21/n 1'
_atom_sites_solution_hydrogens geom
_atom_sites_solution_primary direct
_atom_sites_solution_secondary difmap
_audit_creation_date 2016-01-08
_audit_creation_method
;
Olex2 1.2
(compiled 2014.03.20 svn.r2914 for OlexSys, GUI svn.r4816)
;
_audit_update_record
;
2016-03-11 deposited with the CCDC.
2017-03-15 downloaded from the CCDC.
;
_cell_angle_alpha 90.00
_cell_angle_beta 93.076(16)
_cell_angle_gamma 90.00
_cell_formula_units_Z 4
_cell_length_a 8.7284(14)
_cell_length_b 10.1708(12)
_cell_length_c 21.323(4)
_cell_measurement_reflns_used 1972
_cell_measurement_temperature 293(2)
_cell_measurement_theta_max 29.5006
_cell_measurement_theta_min 3.5508
_cell_volume 1890.2(5)
_computing_cell_refinement
;
CrysAlisPro, Agilent Technologies,
Version 1.171.35.11 (release 16-05-2011 CrysAlis171 .NET)
(compiled May 16 2011,17:55:39)
;
_computing_data_collection
;
CrysAlisPro, Agilent Technologies,
Version 1.171.35.11 (release 16-05-2011 CrysAlis171 .NET)
(compiled May 16 2011,17:55:39)
;
_computing_data_reduction
;
CrysAlisPro, Agilent Technologies,
Version 1.171.35.11 (release 16-05-2011 CrysAlis171 .NET)
(compiled May 16 2011,17:55:39)
;
_computing_molecular_graphics 'Olex2 (Dolomanov et al., 2009)'
_computing_publication_material 'Olex2 (Dolomanov et al., 2009)'
_computing_structure_refinement 'ShelXL (Sheldrick, 2008)'
_computing_structure_solution 'ShelXS (Sheldrick, 2008)'
_diffrn_ambient_temperature 293.15
_diffrn_detector_area_resol_mean 10.3592
_diffrn_measured_fraction_theta_full 0.995
_diffrn_measured_fraction_theta_max 0.995
_diffrn_measurement_device_type 'Xcalibur, Atlas, Gemini ultra'
_diffrn_measurement_method '\w scans'
_diffrn_orient_matrix_UB_11 -0.0149441000
_diffrn_orient_matrix_UB_12 -0.0056173000
_diffrn_orient_matrix_UB_13 -0.0329130000
_diffrn_orient_matrix_UB_21 -0.0717416000
_diffrn_orient_matrix_UB_22 0.0316987000
_diffrn_orient_matrix_UB_23 0.0025985000
_diffrn_orient_matrix_UB_31 0.0354274000
_diffrn_orient_matrix_UB_32 0.0618530000
_diffrn_orient_matrix_UB_33 -0.0044387000
_diffrn_radiation_monochromator graphite
_diffrn_radiation_type MoK\a
_diffrn_radiation_wavelength 0.71073
_diffrn_reflns_av_R_equivalents 0.0456
_diffrn_reflns_av_unetI/netI 0.0526
_diffrn_reflns_limit_h_max 8
_diffrn_reflns_limit_h_min -10
_diffrn_reflns_limit_k_max 12
_diffrn_reflns_limit_k_min -10
_diffrn_reflns_limit_l_max 25
_diffrn_reflns_limit_l_min -22
_diffrn_reflns_number 8165
_diffrn_reflns_theta_full 25.35
_diffrn_reflns_theta_max 25.35
_diffrn_reflns_theta_min 3.56
_diffrn_source 'Enhance (Mo) X-ray Source'
_exptl_absorpt_coefficient_mu 0.062
_exptl_absorpt_correction_T_max 1.00000
_exptl_absorpt_correction_T_min 0.90801
_exptl_absorpt_correction_type multi-scan
_exptl_absorpt_process_details
;
CrysAlisPro, Agilent Technologies,
Version 1.171.35.11 (release 16-05-2011 CrysAlis171 .NET)
(compiled May 16 2011,17:55:39)
Empirical absorption correction using spherical harmonics,
 implemented in SCALE3 ABSPACK scaling algorithm.
;
_exptl_crystal_colour colourless
_exptl_crystal_colour_primary colourless
_exptl_crystal_density_diffrn 1.080
_exptl_crystal_density_method 'not measured'
_exptl_crystal_description block
_exptl_crystal_F_000 672
_exptl_crystal_size_max 0.49
_exptl_crystal_size_mid 0.46
_exptl_crystal_size_min 0.4
_refine_diff_density_max 0.184
_refine_diff_density_min -0.164
_refine_diff_density_rms 0.042
_refine_ls_extinction_method none
_refine_ls_goodness_of_fit_ref 1.031
_refine_ls_hydrogen_treatment constr
_refine_ls_matrix_type full
_refine_ls_number_parameters 213
_refine_ls_number_reflns 3454
_refine_ls_number_restraints 0
_refine_ls_restrained_S_all 1.031
_refine_ls_R_factor_all 0.0955
_refine_ls_R_factor_gt 0.0644
_refine_ls_shift/su_max 0.000
_refine_ls_shift/su_mean 0.000
_refine_ls_structure_factor_coef Fsqd
_refine_ls_weighting_details 'calc w=1/[\s^2^(Fo^2^)+(0.0890P)^2^+0.2697P] where P=(Fo^2^+2Fc^2^)/3'
_refine_ls_weighting_scheme calc
_refine_ls_wR_factor_gt 0.1609
_refine_ls_wR_factor_ref 0.1857
_reflns_number_gt 2283
_reflns_number_total 3454
_reflns_threshold_expression >2sigma(I)
_cod_data_source_file c7cc00352h2.cif
_cod_data_source_block 160107_zj_5_042_2
_cod_depositor_comments 'Adding full bibliography for 7119834--7119835.cif.'
_cod_database_code 7119835
_chemical_oxdiff_formula 'c10 h10 n2 o8 b1'
_reflns_odcompleteness_completeness 99.49
_reflns_odcompleteness_iscentric 1
_reflns_odcompleteness_theta 26.32
_olex2_refinement_description
;
1. Fixed Uiso
 At 1.2 times of:
  All C(H) groups, All C(H,H) groups
 At 1.5 times of:
  All C(H,H,H) groups
2.a Secondary CH2 refined with riding coordinates:
 C13(H13A,H13B), C15(H15A,H15B), C16(H16A,H16B), C17(H17A,H17B), C19(H19A,H19B)
2.b Aromatic/amide H refined with riding coordinates:
 C2(H2), C3(H3), C4(H4), C5(H5)
2.c Idealised Me refined as rotating group:
 C14(H14A,H14B,H14C), C18(H18A,H18B,H18C), C20(H20A,H20B,H20C), C21(H21A,H21B,
 H21C), C22(H22A,H22B,H22C)
;

loop_
_space_group_symop_id
_space_group_symop_operation_xyz
1 'x, y, z'
2 '-x+1/2, y+1/2, -z+1/2'
3 '-x, -y, -z'
4 'x-1/2, -y-1/2, z-1/2'

loop_
_atom_site_label
_atom_site_type_symbol
_atom_site_fract_x
_atom_site_fract_y
_atom_site_fract_z
_atom_site_U_iso_or_equiv
_atom_site_adp_type
_atom_site_occupancy
_atom_site_calc_flag
_atom_site_refinement_flags_posn
N1 N -0.11158(19) 0.68303(16) 0.25813(9) 0.0500(5) Uani 1 d .
C1 C -0.1495(2) 0.7022(2) 0.19516(11) 0.0521(6) Uani 1 d .
C2 C -0.2385(3) 0.6217(3) 0.15454(13) 0.0675(7) Uani 1 d .
H2 H -0.2774 0.5423 0.1683 0.081 Uiso 1 calc R
C3 C -0.2667(4) 0.6626(3) 0.09419(15) 0.0838(9) Uani 1 d .
H3 H -0.3260 0.6106 0.0665 0.101 Uiso 1 calc R
C4 C -0.2079(4) 0.7813(3) 0.07341(13) 0.0846(9) Uani 1 d .
H4 H -0.2292 0.8077 0.0321 0.101 Uiso 1 calc R
C5 C -0.1188(3) 0.8600(3) 0.11310(11) 0.0643(7) Uani 1 d .
H5 H -0.0787 0.9383 0.0985 0.077 Uiso 1 calc R
C6 C -0.0887(2) 0.8221(2) 0.17537(10) 0.0483(5) Uani 1 d .
C7 C -0.0070(2) 0.87907(19) 0.23010(10) 0.0442(5) Uani 1 d .
C8 C -0.0233(2) 0.79021(18) 0.28046(10) 0.0430(5) Uani 1 d .
C9 C 0.0400(2) 0.8167(2) 0.34095(10) 0.0476(5) Uani 1 d .
C10 C 0.1189(2) 0.9366(2) 0.34954(11) 0.0511(6) Uani 1 d .
C11 C 0.1359(2) 1.0255(2) 0.29911(11) 0.0505(6) Uani 1 d .
C12 C 0.0746(2) 0.9969(2) 0.23939(10) 0.0473(5) Uani 1 d .
C13 C -0.1490(3) 0.5597(2) 0.28841(13) 0.0617(7) Uani 1 d .
H13A H -0.2472 0.5288 0.2708 0.074 Uiso 1 calc R
H13B H -0.1595 0.5758 0.3328 0.074 Uiso 1 calc R
C14 C -0.0308(3) 0.4532(2) 0.28119(17) 0.0919(10) Uani 1 d .
H14A H -0.0255 0.4314 0.2375 0.138 Uiso 1 calc GR
H14B H -0.0594 0.3766 0.3041 0.138 Uiso 1 calc GR
H14C H 0.0676 0.4839 0.2973 0.138 Uiso 1 calc GR
C15 C 0.0217(3) 0.7256(2) 0.39598(11) 0.0590(6) Uani 1 d .
H15A H 0.1073 0.7387 0.4263 0.071 Uiso 1 calc R
H15B H 0.0256 0.6355 0.3814 0.071 Uiso 1 calc R
C16 C -0.1280(3) 0.7462(3) 0.42881(12) 0.0681(7) Uani 1 d .
H16A H -0.1292 0.8347 0.4458 0.082 Uiso 1 calc R
H16B H -0.2135 0.7384 0.3981 0.082 Uiso 1 calc R
C17 C -0.1493(4) 0.6497(3) 0.48097(14) 0.0942(10) Uani 1 d .
H17A H -0.0690 0.6635 0.5135 0.113 Uiso 1 calc R
H17B H -0.1376 0.5614 0.4647 0.113 Uiso 1 calc R
C18 C -0.3033(5) 0.6598(4) 0.51001(17) 0.1240(14) Uani 1 d .
H18A H -0.3834 0.6390 0.4790 0.186 Uiso 1 calc GR
H18B H -0.3175 0.7476 0.5251 0.186 Uiso 1 calc GR
H18C H -0.3067 0.5990 0.5444 0.186 Uiso 1 calc GR
C19 C 0.1894(3) 0.9713(3) 0.41381(12) 0.0728(7) Uani 1 d .
H19A H 0.1304 0.9297 0.4456 0.087 Uiso 1 calc R
H19B H 0.1833 1.0656 0.4197 0.087 Uiso 1 calc R
C20 C 0.3570(3) 0.9282(4) 0.42288(15) 0.1054(11) Uani 1 d .
H20A H 0.4163 0.9698 0.3918 0.158 Uiso 1 calc GR
H20B H 0.3635 0.8344 0.4184 0.158 Uiso 1 calc GR
H20C H 0.3965 0.9532 0.4641 0.158 Uiso 1 calc GR
C21 C 0.2209(3) 1.1539(2) 0.31163(14) 0.0752(8) Uani 1 d .
H21A H 0.2260 1.2021 0.2731 0.113 Uiso 1 calc GR
H21B H 0.3230 1.1356 0.3284 0.113 Uiso 1 calc GR
H21C H 0.1676 1.2052 0.3413 0.113 Uiso 1 calc GR
C22 C 0.0892(3) 1.0895(2) 0.18438(12) 0.0708(7) Uani 1 d .
H22A H 0.1257 1.0418 0.1493 0.106 Uiso 1 calc GR
H22B H 0.1604 1.1584 0.1960 0.106 Uiso 1 calc GR
H22C H -0.0092 1.1271 0.1729 0.106 Uiso 1 calc GR

loop_
_atom_site_aniso_label
_atom_site_aniso_U_11
_atom_site_aniso_U_22
_atom_site_aniso_U_33
_atom_site_aniso_U_23
_atom_site_aniso_U_13
_atom_site_aniso_U_12
N1 0.0403(10) 0.0452(10) 0.0640(13) 0.0000(8) -0.0013(8) -0.0056(7)
C1 0.0404(12) 0.0505(13) 0.0649(15) -0.0098(10) -0.0010(10) 0.0047(10)
C2 0.0594(15) 0.0659(15) 0.0761(19) -0.0160(13) -0.0052(13) -0.0054(12)
C3 0.081(2) 0.091(2) 0.078(2) -0.0249(16) -0.0134(15) -0.0047(16)
C4 0.091(2) 0.108(2) 0.0522(17) -0.0132(15) -0.0136(15) 0.0142(18)
C5 0.0597(15) 0.0763(16) 0.0567(16) -0.0024(12) 0.0015(12) 0.0081(12)
C6 0.0400(11) 0.0535(13) 0.0515(13) -0.0044(10) 0.0025(9) 0.0107(10)
C7 0.0332(10) 0.0455(11) 0.0541(13) 0.0003(9) 0.0049(9) 0.0058(9)
C8 0.0312(10) 0.0392(11) 0.0589(13) 0.0003(9) 0.0049(9) 0.0008(8)
C9 0.0380(11) 0.0515(12) 0.0532(13) 0.0026(10) 0.0017(9) 0.0015(9)
C10 0.0401(11) 0.0567(13) 0.0561(14) -0.0032(10) 0.0000(10) -0.0035(10)
C11 0.0389(11) 0.0443(12) 0.0686(16) -0.0030(10) 0.0064(10) -0.0031(9)
C12 0.0361(11) 0.0446(11) 0.0617(15) 0.0057(10) 0.0067(9) 0.0031(9)
C13 0.0506(13) 0.0499(13) 0.0850(18) 0.0052(11) 0.0053(12) -0.0128(11)
C14 0.090(2) 0.0475(15) 0.139(3) 0.0125(15) 0.0158(19) -0.0002(14)
C15 0.0542(14) 0.0619(14) 0.0601(15) 0.0088(11) -0.0037(11) -0.0068(11)
C16 0.0718(17) 0.0701(16) 0.0633(16) 0.0029(12) 0.0123(13) -0.0102(13)
C17 0.100(2) 0.110(2) 0.075(2) 0.0163(17) 0.0146(17) -0.0258(19)
C18 0.135(3) 0.140(3) 0.102(3) -0.014(2) 0.056(2) -0.044(3)
C19 0.0724(17) 0.0809(18) 0.0641(17) -0.0065(13) -0.0036(13) -0.0202(14)
C20 0.074(2) 0.152(3) 0.086(2) 0.004(2) -0.0298(17) -0.022(2)
C21 0.0712(18) 0.0613(16) 0.093(2) -0.0012(14) 0.0007(14) -0.0217(13)
C22 0.0708(17) 0.0637(15) 0.0782(18) 0.0179(13) 0.0061(13) -0.0113(13)

loop_
_atom_type_symbol
_atom_type_description
_atom_type_scat_dispersion_real
_atom_type_scat_dispersion_imag
_atom_type_scat_source
C C 0.0033 0.0016 'International Tables Vol C Tables 4.2.6.8 and 6.1.1.4'
H H 0.0000 0.0000 'International Tables Vol C Tables 4.2.6.8 and 6.1.1.4'
N N 0.0061 0.0033 'International Tables Vol C Tables 4.2.6.8 and 6.1.1.4'

loop_
_geom_angle_atom_site_label_1
_geom_angle_atom_site_label_2
_geom_angle_atom_site_label_3
_geom_angle
C1 N1 C8 108.60(16)
C1 N1 C13 120.39(18)
C8 N1 C13 130.61(19)
N1 C1 C2 128.1(2)
N1 C1 C6 109.92(18)
C2 C1 C6 122.0(2)
C1 C2 H2 120.9
C3 C2 C1 118.2(3)
C3 C2 H2 120.9
C2 C3 H3 119.5
C2 C3 C4 120.9(3)
C4 C3 H3 119.5
C3 C4 H4 119.5
C5 C4 C3 121.0(3)
C5 C4 H4 119.5
C4 C5 H5 120.1
C4 C5 C6 119.7(3)
C6 C5 H5 120.1
C1 C6 C7 106.37(18)
C5 C6 C1 118.2(2)
C5 C6 C7 135.5(2)
C8 C7 C6 106.80(18)
C12 C7 C6 132.6(2)
C12 C7 C8 120.59(19)
N1 C8 C7 108.31(18)
C9 C8 N1 130.06(18)
C9 C8 C7 121.61(18)
C8 C9 C10 116.89(19)
C8 C9 C15 122.96(19)
C10 C9 C15 120.1(2)
C9 C10 C11 121.6(2)
C9 C10 C19 119.5(2)
C11 C10 C19 118.9(2)
C10 C11 C21 119.0(2)
C12 C11 C10 120.78(19)
C12 C11 C21 120.2(2)
C7 C12 C22 119.0(2)
C11 C12 C7 118.52(19)
C11 C12 C22 122.4(2)
N1 C13 H13A 108.8
N1 C13 H13B 108.8
N1 C13 C14 113.7(2)
H13A C13 H13B 107.7
C14 C13 H13A 108.8
C14 C13 H13B 108.8
C13 C14 H14A 109.5
C13 C14 H14B 109.5
C13 C14 H14C 109.5
H14A C14 H14B 109.5
H14A C14 H14C 109.5
H14B C14 H14C 109.5
C9 C15 H15A 108.8
C9 C15 H15B 108.8
C9 C15 C16 113.63(19)
H15A C15 H15B 107.7
C16 C15 H15A 108.8
C16 C15 H15B 108.8
C15 C16 H16A 109.0
C15 C16 H16B 109.0
H16A C16 H16B 107.8
C17 C16 C15 113.1(2)
C17 C16 H16A 109.0
C17 C16 H16B 109.0
C16 C17 H17A 108.8
C16 C17 H17B 108.8
C16 C17 C18 114.0(3)
H17A C17 H17B 107.6
C18 C17 H17A 108.8
C18 C17 H17B 108.8
C17 C18 H18A 109.5
C17 C18 H18B 109.5
C17 C18 H18C 109.5
H18A C18 H18B 109.5
H18A C18 H18C 109.5
H18B C18 H18C 109.5
C10 C19 H19A 109.0
C10 C19 H19B 109.0
C10 C19 C20 112.8(2)
H19A C19 H19B 107.8
C20 C19 H19A 109.0
C20 C19 H19B 109.0
C19 C20 H20A 109.5
C19 C20 H20B 109.5
C19 C20 H20C 109.5
H20A C20 H20B 109.5
H20A C20 H20C 109.5
H20B C20 H20C 109.5
C11 C21 H21A 109.5
C11 C21 H21B 109.5
C11 C21 H21C 109.5
H21A C21 H21B 109.5
H21A C21 H21C 109.5
H21B C21 H21C 109.5
C12 C22 H22A 109.5
C12 C22 H22B 109.5
C12 C22 H22C 109.5
H22A C22 H22B 109.5
H22A C22 H22C 109.5
H22B C22 H22C 109.5

loop_
_geom_bond_atom_site_label_1
_geom_bond_atom_site_label_2
_geom_bond_distance
N1 C1 1.379(3)
N1 C8 1.403(2)
N1 C13 1.456(3)
C1 C2 1.397(3)
C1 C6 1.403(3)
C2 H2 0.9300
C2 C3 1.362(4)
C3 H3 0.9300
C3 C4 1.393(4)
C4 H4 0.9300
C4 C5 1.376(4)
C5 H5 0.9300
C5 C6 1.394(3)
C6 C7 1.455(3)
C7 C8 1.416(3)
C7 C12 1.402(3)
C8 C9 1.402(3)
C9 C10 1.407(3)
C9 C15 1.510(3)
C10 C11 1.419(3)
C10 C19 1.513(3)
C11 C12 1.385(3)
C11 C21 1.519(3)
C12 C22 1.515(3)
C13 H13A 0.9700
C13 H13B 0.9700
C13 C14 1.509(4)
C14 H14A 0.9600
C14 H14B 0.9600
C14 H14C 0.9600
C15 H15A 0.9700
C15 H15B 0.9700
C15 C16 1.529(3)
C16 H16A 0.9700
C16 H16B 0.9700
C16 C17 1.503(4)
C17 H17A 0.9700
C17 H17B 0.9700
C17 C18 1.513(4)
C18 H18A 0.9600
C18 H18B 0.9600
C18 H18C 0.9600
C19 H19A 0.9700
C19 H19B 0.9700
C19 C20 1.530(4)
C20 H20A 0.9600
C20 H20B 0.9600
C20 H20C 0.9600
C21 H21A 0.9600
C21 H21B 0.9600
C21 H21C 0.9600
C22 H22A 0.9600
C22 H22B 0.9600
C22 H22C 0.9600

loop_
_geom_torsion_atom_site_label_1
_geom_torsion_atom_site_label_2
_geom_torsion_atom_site_label_3
_geom_torsion_atom_site_label_4
_geom_torsion
N1 C1 C2 C3 177.4(2)
N1 C1 C6 C5 -178.38(18)
N1 C1 C6 C7 0.5(2)
N1 C8 C9 C10 -177.48(19)
N1 C8 C9 C15 0.2(3)
C1 N1 C8 C7 0.5(2)
C1 N1 C8 C9 179.0(2)
C1 N1 C13 C14 84.8(3)
C1 C2 C3 C4 0.3(4)
C1 C6 C7 C8 -0.2(2)
C1 C6 C7 C12 -179.2(2)
C2 C1 C6 C5 -0.2(3)
C2 C1 C6 C7 178.65(19)
C2 C3 C4 C5 0.5(5)
C3 C4 C5 C6 -1.1(4)
C4 C5 C6 C1 1.0(3)
C4 C5 C6 C7 -177.5(2)
C5 C6 C7 C8 178.4(2)
C5 C6 C7 C12 -0.7(4)
C6 C1 C2 C3 -0.4(4)
C6 C7 C8 N1 -0.2(2)
C6 C7 C8 C9 -178.84(17)
C6 C7 C12 C11 177.6(2)
C6 C7 C12 C22 -0.9(3)
C7 C8 C9 C10 0.8(3)
C7 C8 C9 C15 178.52(19)
C8 N1 C1 C2 -178.6(2)
C8 N1 C1 C6 -0.6(2)
C8 N1 C13 C14 -87.1(3)
C8 C7 C12 C11 -1.3(3)
C8 C7 C12 C22 -179.87(19)
C8 C9 C10 C11 -1.1(3)
C8 C9 C10 C19 179.72(19)
C8 C9 C15 C16 -84.4(3)
C9 C10 C11 C12 0.1(3)
C9 C10 C11 C21 179.4(2)
C9 C10 C19 C20 92.5(3)
C9 C15 C16 C17 176.5(2)
C10 C9 C15 C16 93.2(3)
C10 C11 C12 C7 1.1(3)
C10 C11 C12 C22 179.6(2)
C11 C10 C19 C20 -86.7(3)
C12 C7 C8 N1 179.00(17)
C12 C7 C8 C9 0.4(3)
C13 N1 C1 C2 7.9(3)
C13 N1 C1 C6 -174.11(18)
C13 N1 C8 C7 173.1(2)
C13 N1 C8 C9 -8.4(3)
C15 C9 C10 C11 -178.82(19)
C15 C9 C10 C19 2.0(3)
C15 C16 C17 C18 -174.4(3)
C19 C10 C11 C12 179.3(2)
C19 C10 C11 C21 -1.4(3)
C21 C11 C12 C7 -178.2(2)
C21 C11 C12 C22 0.3(3)
